data_4328976
loop_
_publ_author_name
'Evan E. Joslin'
'Claire L. McMullin'
'T. Brent Gunnoe'
'Thomas R. Cundari'
'Michal Sabat'
'William H. Myers'

_publ_section_title
;
 Coordination Chemistry of
 4-Methyl-2,6,7-trioxa-1-phosphabicyclo[2,2,1]heptane: Preparation and
 Characterization of Ru(II) Complexes
;
_journal_name_full 'Inorganic Chemistry'
_journal_page_first 4791
_journal_page_last 4801
_journal_paper_doi 10.1021/ic300109b
_journal_volume 51
_journal_year 2012
_chemical_formula_sum 'C18 H29 Cl6 O3 P Ru'
_chemical_formula_weight 638.15
_chemical_name_systematic
; 
 ? 
;
_space_group_IT_number 14
_symmetry_cell_setting monoclinic
_symmetry_space_group_name_Hall '-P 2yn'
_symmetry_space_group_name_H-M 'P 1 21/n 1'
_atom_sites_solution_hydrogens geom
_atom_sites_solution_primary direct
_atom_sites_solution_secondary difmap
_audit_creation_method SHELXL-97
_cell_angle_alpha 90.00
_cell_angle_beta 99.3120(10)
_cell_angle_gamma 90.00
_cell_formula_units_Z 4
_cell_length_a 10.7611(3)
_cell_length_b 10.4473(3)
_cell_length_c 22.4999(6)
_cell_measurement_reflns_used 9942
_cell_measurement_temperature 153(2)
_cell_measurement_theta_max 35.94
_cell_measurement_theta_min 2.68
_cell_volume 2496.20(12)
_computing_cell_refinement 'Bruker SAINT'
_computing_data_collection 'Bruker APEX2'
_computing_data_reduction 'Bruker SAINT'
_computing_molecular_graphics 'Bruker SHELXTL'
_computing_publication_material 'Bruker SHELXTL'
_computing_structure_refinement 'SHELXL-97 (Sheldrick, 2008)'
_computing_structure_solution 'SHELXS-97 (Sheldrick, 2008)'
_diffrn_ambient_temperature 153(2)
_diffrn_measured_fraction_theta_full 0.982
_diffrn_measured_fraction_theta_max 0.982
_diffrn_measurement_device_type 'Bruker APEX-II CCD'
_diffrn_measurement_method '\f and \w scans'
_diffrn_radiation_monochromator graphite
_diffrn_radiation_source 'fine-focus sealed tube'
_diffrn_radiation_type MoK\a
_diffrn_radiation_wavelength 0.71073
_diffrn_reflns_av_R_equivalents 0.0295
_diffrn_reflns_av_sigmaI/netI 0.0267
_diffrn_reflns_limit_h_max 17
_diffrn_reflns_limit_h_min -17
_diffrn_reflns_limit_k_max 14
_diffrn_reflns_limit_k_min -17
_diffrn_reflns_limit_l_max 37
_diffrn_reflns_limit_l_min -37
_diffrn_reflns_number 27747
_diffrn_reflns_theta_full 36.16
_diffrn_reflns_theta_max 36.16
_diffrn_reflns_theta_min 1.83
_exptl_absorpt_coefficient_mu 1.353
_exptl_absorpt_correction_T_max 0.8332
_exptl_absorpt_correction_T_min 0.5812
_exptl_absorpt_correction_type empirical
_exptl_absorpt_process_details 'Bruker SADABS'
_exptl_crystal_colour red
_exptl_crystal_density_diffrn 1.698
_exptl_crystal_description platel
_exptl_crystal_F_000 1288
_exptl_crystal_size_max 0.45
_exptl_crystal_size_mid 0.45
_exptl_crystal_size_min 0.14
_refine_diff_density_max 0.775
_refine_diff_density_min -1.001
_refine_diff_density_rms 0.090
_refine_ls_extinction_coef 0.0024(4)
_refine_ls_extinction_expression Fc^*^=kFc[1+0.001xFc^2^\l^3^/sin(2\q)]^-1/4^
_refine_ls_extinction_method SHELXL
_refine_ls_goodness_of_fit_ref 0.863
_refine_ls_hydrogen_treatment noref
_refine_ls_matrix_type full
_refine_ls_number_parameters 267
_refine_ls_number_reflns 7924
_refine_ls_number_restraints 0
_refine_ls_restrained_S_all 0.863
_refine_ls_R_factor_all 0.0279
_refine_ls_R_factor_gt 0.0253
_refine_ls_shift/su_max 0.000
_refine_ls_shift/su_mean 0.000
_refine_ls_structure_factor_coef Fsqd
_refine_ls_weighting_details 'calc w=1/[\s^2^(Fo^2^)+(0.1000P)^2^+0.0000P] where P=(Fo^2^+2Fc^2^)/3'
_refine_ls_weighting_scheme calc
_refine_ls_wR_factor_gt 0.0965
_refine_ls_wR_factor_ref 0.1008
_reflns_number_gt 7317
_reflns_number_total 11527
_reflns_threshold_expression >2sigma(I)
_cod_data_source_file ic300109b_si_003.cif
_cod_data_source_block C18H29Cl6O3PRu
_cod_database_code 4328976

loop_
_symmetry_equiv_pos_as_xyz
'x, y, z'
'-x+1/2, y+1/2, -z+1/2'
'-x, -y, -z'
'x-1/2, -y-1/2, z-1/2'

loop_
_atom_site_label
_atom_site_type_symbol
_atom_site_fract_x
_atom_site_fract_y
_atom_site_fract_z
_atom_site_U_iso_or_equiv
_atom_site_adp_type
_atom_site_occupancy
_atom_site_symmetry_multiplicity
_atom_site_calc_flag
_atom_site_refinement_flags
Ru Ru 0.983799(9) 0.363017(10) 0.758937(4) 0.01516(6) Uani 1 1 d .
Cl1 Cl 1.13131(3) 0.29631(3) 0.695530(16) 0.02437(8) Uani 1 1 d .
Cl2 Cl 0.81948(3) 0.25888(3) 0.690325(16) 0.02334(8) Uani 1 1 d .
Cl3 Cl 0.14525(5) 0.14561(5) 0.54436(2) 0.04345(12) Uani 1 1 d .
Cl4 Cl 0.10842(5) -0.09550(5) 0.60317(3) 0.05234(14) Uani 1 1 d .
Cl5 Cl 0.67892(6) 0.80592(6) 0.98378(3) 0.05858(16) Uani 1 1 d .
Cl6 Cl 0.62320(5) 1.06781(5) 0.94582(3) 0.05021(13) Uani 1 1 d .
P1 P 1.00662(3) 0.16920(3) 0.803253(15) 0.01594(8) Uani 1 1 d .
O1 O 0.88880(10) 0.12514(9) 0.83344(5) 0.0231(2) Uani 1 1 d .
O2 O 1.12046(10) 0.15975(10) 0.85838(5) 0.0234(2) Uani 1 1 d .
O3 O 1.02907(13) 0.04803(10) 0.76325(5) 0.0283(2) Uani 1 1 d .
C1 C 0.90684(13) 0.00876(13) 0.86959(7) 0.0220(3) Uani 1 1 d .
H1A H 0.8359 -0.0507 0.8569 0.026 Uiso 1 1 calc R
H1B H 0.9079 0.0302 0.9125 0.026 Uiso 1 1 calc R
C2 C 1.13892(13) 0.03394(14) 0.88690(7) 0.0235(3) Uani 1 1 d .
H2A H 1.1434 0.0431 0.9310 0.028 Uiso 1 1 calc R
H2B H 1.2196 -0.0030 0.8792 0.028 Uiso 1 1 calc R
C3 C 1.03210(15) -0.07441(13) 0.79463(7) 0.0246(3) Uani 1 1 d .
H3A H 1.1090 -0.1218 0.7890 0.030 Uiso 1 1 calc R
H3B H 0.9583 -0.1262 0.7769 0.030 Uiso 1 1 calc R
C4 C 1.03066(12) -0.05619(12) 0.86217(6) 0.0191(2) Uani 1 1 d .
C5 C 1.04501(15) -0.18767(14) 0.89279(7) 0.0263(3) Uani 1 1 d .
H5A H 0.9742 -0.2427 0.8744 0.032 Uiso 1 1 calc R
H5B H 1.1238 -0.2275 0.8844 0.032 Uiso 1 1 calc R
C6 C 1.04806(19) -0.18598(18) 0.96099(8) 0.0361(4) Uani 1 1 d .
H6A H 1.1154 -0.1289 0.9798 0.054 Uiso 1 1 calc R
H6B H 1.0637 -0.2727 0.9770 0.054 Uiso 1 1 calc R
H6C H 0.9670 -0.1552 0.9699 0.054 Uiso 1 1 calc R
C7 C 0.91292(13) 0.45863(13) 0.83536(6) 0.0192(2) Uani 1 1 d .
C8 C 1.04781(13) 0.46136(13) 0.84387(6) 0.0214(2) Uani 1 1 d .
H8 H 1.0965 0.4124 0.8781 0.026 Uiso 1 1 calc R
C9 C 1.11209(13) 0.51380(14) 0.79962(6) 0.0224(3) Uani 1 1 d .
H9 H 1.2051 0.5012 0.8031 0.027 Uiso 1 1 calc R
C10 C 1.04353(14) 0.57226(14) 0.74628(7) 0.0223(3) Uani 1 1 d .
C11 C 0.91225(13) 0.56492(13) 0.73685(6) 0.0208(2) Uani 1 1 d .
H11 H 0.8647 0.5832 0.6958 0.025 Uiso 1 1 calc R
C12 C 0.84786(13) 0.50575(13) 0.78035(6) 0.0198(2) Uani 1 1 d .
H12 H 0.7558 0.4874 0.7693 0.024 Uiso 1 1 calc R
C13 C 0.84580(15) 0.40963(14) 0.88505(7) 0.0243(3) Uani 1 1 d .
H13 H 0.8929 0.3335 0.9040 0.029 Uiso 1 1 calc R
C14 C 0.8512(2) 0.51520(17) 0.93280(7) 0.0352(4) Uani 1 1 d .
H14A H 0.8113 0.5930 0.9143 0.053 Uiso 1 1 calc R
H14B H 0.9393 0.5333 0.9496 0.053 Uiso 1 1 calc R
H14C H 0.8065 0.4867 0.9651 0.053 Uiso 1 1 calc R
C15 C 0.71040(18) 0.36944(16) 0.86257(9) 0.0341(4) Uani 1 1 d .
H15A H 0.6612 0.4443 0.8465 0.051 Uiso 1 1 calc R
H15B H 0.6739 0.3330 0.8960 0.051 Uiso 1 1 calc R
H15C H 0.7089 0.3051 0.8308 0.051 Uiso 1 1 calc R
C16 C 1.11311(18) 0.62900(16) 0.70028(9) 0.0333(4) Uani 1 1 d .
H16A H 1.0528 0.6579 0.6655 0.050 Uiso 1 1 calc R
H16B H 1.1690 0.5643 0.6873 0.050 Uiso 1 1 calc R
H16C H 1.1632 0.7020 0.7179 0.050 Uiso 1 1 calc R
C17 C 0.04624(16) 0.05836(17) 0.58520(9) 0.0333(3) Uani 1 1 d .
H17A H 0.0381 0.1048 0.6227 0.040 Uiso 1 1 calc R
H17B H -0.0387 0.0506 0.5608 0.040 Uiso 1 1 calc R
C18 C 0.58014(18) 0.9059(2) 0.93477(9) 0.0383(4) Uani 1 1 d .
H18A H 0.4921 0.8945 0.9414 0.046 Uiso 1 1 calc R
H18B H 0.5845 0.8814 0.8927 0.046 Uiso 1 1 calc R

loop_
_atom_site_aniso_label
_atom_site_aniso_U_11
_atom_site_aniso_U_22
_atom_site_aniso_U_33
_atom_site_aniso_U_23
_atom_site_aniso_U_13
_atom_site_aniso_U_12
Ru 0.01406(8) 0.01389(8) 0.01725(8) -0.00054(3) 0.00169(5) 0.00063(3)
Cl1 0.02289(16) 0.02551(17) 0.02621(16) -0.00347(12) 0.00852(13) 0.00228(12)
Cl2 0.02258(16) 0.02016(15) 0.02486(16) 0.00075(12) -0.00349(12) -0.00364(11)
Cl3 0.0430(3) 0.0484(3) 0.0416(3) -0.00120(19) 0.0147(2) -0.00578(19)
Cl4 0.0378(2) 0.0328(2) 0.0823(4) 0.0019(2) -0.0023(2) -0.00280(19)
Cl5 0.0639(3) 0.0432(3) 0.0600(3) -0.0083(3) -0.0157(3) 0.0011(2)
Cl6 0.0549(3) 0.0395(3) 0.0565(3) -0.0061(2) 0.0099(2) -0.0062(2)
P1 0.01540(15) 0.01426(14) 0.01788(15) -0.00104(11) 0.00183(12) 0.00168(11)
O1 0.0149(4) 0.0178(4) 0.0372(6) 0.0056(4) 0.0059(4) 0.0026(3)
O2 0.0199(5) 0.0199(4) 0.0277(5) 0.0046(4) -0.0042(4) -0.0031(4)
O3 0.0483(7) 0.0182(5) 0.0189(5) -0.0018(4) 0.0071(4) 0.0073(4)
C1 0.0205(6) 0.0188(6) 0.0273(6) 0.0030(5) 0.0053(5) 0.0003(5)
C2 0.0218(6) 0.0212(6) 0.0254(6) 0.0057(5) -0.0023(5) -0.0019(5)
C3 0.0336(7) 0.0151(5) 0.0250(6) -0.0020(5) 0.0046(6) 0.0057(5)
C4 0.0192(6) 0.0160(5) 0.0209(6) 0.0010(5) 0.0000(5) 0.0017(4)
C5 0.0303(7) 0.0182(6) 0.0285(7) 0.0042(5) -0.0005(6) 0.0016(5)
C6 0.0476(10) 0.0296(8) 0.0296(8) 0.0089(7) 0.0014(7) -0.0040(7)
C7 0.0215(6) 0.0152(5) 0.0214(6) -0.0018(4) 0.0048(5) 0.0011(4)
C8 0.0218(6) 0.0202(6) 0.0212(6) -0.0033(5) 0.0007(5) 0.0012(5)
C9 0.0172(6) 0.0220(6) 0.0277(7) -0.0056(5) 0.0024(5) -0.0031(5)
C10 0.0253(6) 0.0158(6) 0.0269(7) -0.0024(5) 0.0077(5) -0.0037(5)
C11 0.0244(6) 0.0141(5) 0.0238(6) 0.0021(5) 0.0033(5) 0.0010(5)
C12 0.0182(6) 0.0159(5) 0.0254(6) -0.0002(5) 0.0041(5) 0.0027(4)
C13 0.0307(7) 0.0194(6) 0.0248(6) 0.0009(5) 0.0108(5) 0.0004(5)
C14 0.0537(11) 0.0288(8) 0.0262(7) -0.0052(6) 0.0158(7) -0.0022(7)
C15 0.0330(9) 0.0288(8) 0.0445(10) -0.0004(6) 0.0181(8) -0.0061(6)
C16 0.0373(9) 0.0286(8) 0.0375(9) -0.0014(6) 0.0165(7) -0.0113(6)
C17 0.0304(8) 0.0299(8) 0.0402(9) -0.0057(7) 0.0075(7) -0.0018(6)
C18 0.0356(9) 0.0423(10) 0.0363(9) -0.0123(8) 0.0030(7) -0.0044(8)

loop_
_atom_type_symbol
_atom_type_description
_atom_type_scat_dispersion_real
_atom_type_scat_dispersion_imag
_atom_type_scat_source
C C 0.0033 0.0016 'International Tables Vol C Tables 4.2.6.8 and 6.1.1.4'
H H 0.0000 0.0000 'International Tables Vol C Tables 4.2.6.8 and 6.1.1.4'
O O 0.0106 0.0060 'International Tables Vol C Tables 4.2.6.8 and 6.1.1.4'
P P 0.1023 0.0942 'International Tables Vol C Tables 4.2.6.8 and 6.1.1.4'
Cl Cl 0.1484 0.1585 'International Tables Vol C Tables 4.2.6.8 and 6.1.1.4'
Ru Ru -1.2594 0.8363 'International Tables Vol C Tables 4.2.6.8 and 6.1.1.4'

loop_
_geom_angle_atom_site_label_1
_geom_angle_atom_site_label_2
_geom_angle_atom_site_label_3
_geom_angle
C8 Ru C9 37.64(5)
C8 Ru C12 67.36(5)
C9 Ru C12 79.49(5)
C8 Ru C7 37.93(5)
C9 Ru C7 68.10(5)
C12 Ru C7 37.13(5)
C8 Ru P1 92.25(4)
C9 Ru P1 116.38(4)
C12 Ru P1 122.81(4)
C7 Ru P1 95.04(4)
C8 Ru C11 78.59(5)
C9 Ru C11 65.98(5)
C12 Ru C11 37.22(5)
C7 Ru C11 66.82(5)
P1 Ru C11 160.01(4)
C8 Ru C10 66.88(5)
C9 Ru C10 37.16(5)
C12 Ru C10 65.98(5)
C7 Ru C10 78.90(5)
P1 Ru C10 153.24(4)
C11 Ru C10 35.48(5)
C8 Ru Cl1 120.77(4)
C9 Ru Cl1 91.40(4)
C12 Ru Cl1 148.72(4)
C7 Ru Cl1 158.45(4)
P1 Ru Cl1 88.106(13)
C11 Ru Cl1 111.86(4)
C10 Ru Cl1 88.71(4)
C8 Ru Cl2 150.32(4)
C9 Ru Cl2 159.70(4)
C12 Ru Cl2 90.07(4)
C7 Ru Cl2 112.92(4)
P1 Ru Cl2 83.910(12)
C11 Ru Cl2 95.24(4)
C10 Ru Cl2 122.57(4)
Cl1 Ru Cl2 88.596(13)
O3 P1 O2 102.82(6)
O3 P1 O1 102.37(6)
O2 P1 O1 102.31(6)
O3 P1 Ru 118.65(4)
O2 P1 Ru 114.44(4)
O1 P1 Ru 114.16(4)
C1 O1 P1 115.69(8)
C2 O2 P1 115.37(9)
C3 O3 P1 114.61(9)
O1 C1 C4 110.43(11)
O2 C2 C4 110.62(11)
O3 C3 C4 111.57(11)
C1 C4 C2 108.23(11)
C1 C4 C5 112.02(12)
C2 C4 C5 111.86(11)
C1 C4 C3 108.18(11)
C2 C4 C3 107.89(11)
C5 C4 C3 108.51(11)
C6 C5 C4 115.13(13)
C12 C7 C8 117.33(12)
C12 C7 C13 122.55(13)
C8 C7 C13 120.10(12)
C12 C7 Ru 70.24(8)
C8 C7 Ru 69.28(7)
C13 C7 Ru 132.99(10)
C9 C8 C7 120.97(13)
C9 C8 Ru 71.71(8)
C7 C8 Ru 72.79(8)
C8 C9 C10 120.62(12)
C8 C9 Ru 70.65(8)
C10 C9 Ru 75.75(8)
C11 C10 C9 118.23(12)
C11 C10 C16 121.63(14)
C9 C10 C16 119.94(14)
C11 C10 Ru 70.84(8)
C9 C10 Ru 67.09(8)
C16 C10 Ru 129.90(11)
C10 C11 C12 120.72(12)
C10 C11 Ru 73.69(8)
C12 C11 Ru 68.48(7)
C7 C12 C11 121.74(12)
C7 C12 Ru 72.63(8)
C11 C12 Ru 74.29(8)
C7 C13 C15 113.14(13)
C7 C13 C14 107.77(12)
C15 C13 C14 110.91(14)
Cl4 C17 Cl3 110.55(10)
Cl5 C18 Cl6 111.44(10)

loop_
_geom_bond_atom_site_label_1
_geom_bond_atom_site_label_2
_geom_bond_distance
Ru C8 2.1809(14)
Ru C9 2.1946(14)
Ru C12 2.1963(13)
Ru C7 2.2272(13)
Ru P1 2.2529(4)
Ru C11 2.2727(13)
Ru C10 2.3092(14)
Ru Cl1 2.4029(3)
Ru Cl2 2.4105(3)
Cl3 C17 1.7684(18)
Cl4 C17 1.7628(19)
Cl5 C18 1.749(2)
Cl6 C18 1.761(2)
P1 O3 1.5941(11)
P1 O2 1.5992(11)
P1 O1 1.5998(11)
O1 C1 1.4583(17)
O2 C2 1.4620(17)
O3 C3 1.4590(18)
C1 C4 1.5282(19)
C2 C4 1.531(2)
C3 C4 1.534(2)
C4 C5 1.5332(19)
C5 C6 1.530(2)
C7 C12 1.4086(19)
C7 C8 1.4333(19)
C7 C13 1.5151(19)
C8 C9 1.412(2)
C9 C10 1.439(2)
C10 C11 1.396(2)
C10 C16 1.495(2)
C11 C12 1.4282(19)
C13 C15 1.522(2)
C13 C14 1.534(2)
